data_4516242
loop_
_publ_author_name
'Laffoon, Summer D.'
'Chan, Vincent S.'
'Fickes, Michael G.'
'Kotecki, Brian'
'Ickes, Andrew R.'
'Henle, Jeremy'
'Napolitano, Jos\'e G.'
'Franczyk, Thaddeus S.'
'Dunn, Travis B.'
'Barnes, David M.'
'Haight, Anthony R.'
'Henry, Rodger F.'
'Shekhar, Shashank'

_publ_section_title
;
 Pd-Catalyzed Cross-Coupling Reactions Promoted by Biaryl Phosphorinane
 Ligands
;
_journal_name_full 'ACS Catalysis'
_journal_page_first 11691
_journal_paper_doi 10.1021/acscatal.9b03012
_journal_year 2019
_chemical_formula_sum 'C30 H45 P'
_chemical_formula_weight 436.63
_space_group_crystal_system orthorhombic
_space_group_IT_number 61
_space_group_name_Hall '-P 2ac 2ab'
_space_group_name_H-M_alt 'P b c a'
_atom_sites_solution_hydrogens geom
_audit_creation_method SHELXL-2014/7
_cell_angle_alpha 90
_cell_angle_beta 90
_cell_angle_gamma 90
_cell_formula_units_Z 16
_cell_length_a 30.671(4)
_cell_length_b 10.2786(15)
_cell_length_c 33.812(5)
_cell_measurement_reflns_used 6527
_cell_measurement_temperature 100(2)
_cell_measurement_theta_max 21.2115
_cell_measurement_theta_min 2.175
_cell_volume 10659(3)
_computing_structure_refinement 'SHELXL-2014/7 (Sheldrick, 2014)'
_diffrn_ambient_temperature 100(2)
_diffrn_measured_fraction_theta_full 1.000
_diffrn_measured_fraction_theta_max 0.998
_diffrn_measurement_device_type CCD
_diffrn_measurement_method 'omega scan'
_diffrn_radiation_monochromator graphite
_diffrn_radiation_source 'fine-focus sealed tube'
_diffrn_radiation_type MoK\a
_diffrn_radiation_wavelength 0.71073
_diffrn_reflns_av_R_equivalents 0.1435
_diffrn_reflns_av_unetI/netI 0.0742
_diffrn_reflns_Laue_measured_fraction_full 1.000
_diffrn_reflns_Laue_measured_fraction_max 0.998
_diffrn_reflns_limit_h_max 39
_diffrn_reflns_limit_h_min -39
_diffrn_reflns_limit_k_max 13
_diffrn_reflns_limit_k_min -13
_diffrn_reflns_limit_l_max 43
_diffrn_reflns_limit_l_min -43
_diffrn_reflns_number 122642
_diffrn_reflns_point_group_measured_fraction_full 1.000
_diffrn_reflns_point_group_measured_fraction_max 0.998
_diffrn_reflns_theta_full 25.242
_diffrn_reflns_theta_max 27.511
_diffrn_reflns_theta_min 1.204
_exptl_absorpt_coefficient_mu 0.118
_exptl_absorpt_correction_T_max 0.7456
_exptl_absorpt_correction_T_min 0.6235
_exptl_absorpt_correction_type multi-scan
_exptl_crystal_colour colourless
_exptl_crystal_density_diffrn 1.088
_exptl_crystal_description blade
_exptl_crystal_F_000 3840
_exptl_crystal_size_max 0.400
_exptl_crystal_size_mid 0.100
_exptl_crystal_size_min 0.030
_refine_diff_density_max 0.276
_refine_diff_density_min -0.383
_refine_diff_density_rms 0.060
_refine_ls_extinction_method none
_refine_ls_goodness_of_fit_ref 0.956
_refine_ls_hydrogen_treatment constr
_refine_ls_matrix_type full
_refine_ls_number_parameters 579
_refine_ls_number_reflns 12238
_refine_ls_number_restraints 0
_refine_ls_restrained_S_all 0.956
_refine_ls_R_factor_all 0.1106
_refine_ls_R_factor_gt 0.0539
_refine_ls_shift/su_max 0.001
_refine_ls_shift/su_mean 0.000
_refine_ls_structure_factor_coef Fsqd
_refine_ls_weighting_details 'w=1/[\s^2^(Fo^2^)+(0.0403P)^2^+9.9426P] where P=(Fo^2^+2Fc^2^)/3'
_refine_ls_weighting_scheme calc
_refine_ls_wR_factor_gt 0.1065
_refine_ls_wR_factor_ref 0.1337
_reflns_Friedel_coverage 0.000
_reflns_number_gt 7303
_reflns_number_total 12238
_reflns_threshold_expression 'I > 2\s(I)'
_cod_data_source_file cs9b03012_si_001.cif
_cod_data_source_block L_5a_prime
_cod_database_code 4516242
_shelx_shelxl_version_number 2014/7
_shelx_space_group_comment
;
The symmetry employed for this shelxl refinement is uniquely defined
by the following loop, which should always be used as a source of
symmetry information in preference to the above space-group names.
They are only intended as comments.
;

loop_
_space_group_symop_operation_xyz
'x, y, z'
'-x+1/2, -y, z+1/2'
'-x, y+1/2, -z+1/2'
'x+1/2, -y+1/2, -z'
'-x, -y, -z'
'x-1/2, y, -z-1/2'
'x, -y-1/2, z-1/2'
'-x-1/2, y-1/2, z'

loop_
_atom_site_label
_atom_site_type_symbol
_atom_site_fract_x
_atom_site_fract_y
_atom_site_fract_z
_atom_site_U_iso_or_equiv
_atom_site_adp_type
_atom_site_occupancy
_atom_site_site_symmetry_order
_atom_site_calc_flag
_atom_site_refinement_flags_posn
_atom_site_refinement_flags_adp
P1 P 0.39601(2) 0.72110(6) 0.04510(2) 0.01812(13) Uani 1 1 d . .
C1 C 0.38240(7) 0.7903(2) 0.09531(7) 0.0234(5) Uani 1 1 d . .
C2 C 0.42192(8) 0.8358(2) 0.11929(7) 0.0270(5) Uani 1 1 d . .
H2A H 0.4114 0.8758 0.1442 0.032 Uiso 1 1 calc R U
H2B H 0.4396 0.7588 0.1265 0.032 Uiso 1 1 calc R U
C3 C 0.45106(8) 0.9330(2) 0.09805(8) 0.0307(6) Uani 1 1 d . .
H3A H 0.4730 0.9670 0.1169 0.037 Uiso 1 1 calc R U
H3B H 0.4331 1.0073 0.0889 0.037 Uiso 1 1 calc R U
C4 C 0.47438(8) 0.8732(3) 0.06272(8) 0.0322(6) Uani 1 1 d . .
H4A H 0.4927 0.8005 0.0723 0.039 Uiso 1 1 calc R U
H4B H 0.4942 0.9395 0.0514 0.039 Uiso 1 1 calc R U
C5 C 0.44481(8) 0.8218(2) 0.02945(7) 0.0271(5) Uani 1 1 d . .
C6 C 0.35773(10) 0.6869(3) 0.11859(8) 0.0410(7) Uani 1 1 d . .
H6A H 0.3777 0.6161 0.1256 0.062 Uiso 1 1 calc R U
H6B H 0.3339 0.6525 0.1024 0.062 Uiso 1 1 calc R U
H6C H 0.3458 0.7256 0.1428 0.062 Uiso 1 1 calc R U
C7 C 0.35092(8) 0.9039(2) 0.08850(8) 0.0342(6) Uani 1 1 d . .
H7A H 0.3410 0.9378 0.1141 0.051 Uiso 1 1 calc R U
H7B H 0.3257 0.8735 0.0733 0.051 Uiso 1 1 calc R U
H7C H 0.3659 0.9730 0.0738 0.051 Uiso 1 1 calc R U
C8 C 0.47270(9) 0.7448(3) 0.00002(8) 0.0402(7) Uani 1 1 d . .
H8A H 0.4962 0.8003 -0.0099 0.060 Uiso 1 1 calc R U
H8B H 0.4545 0.7161 -0.0221 0.060 Uiso 1 1 calc R U
H8C H 0.4852 0.6687 0.0133 0.060 Uiso 1 1 calc R U
C9 C 0.42527(10) 0.9385(3) 0.00678(8) 0.0401(7) Uani 1 1 d . .
H9A H 0.4077 0.9912 0.0249 0.060 Uiso 1 1 calc R U
H9B H 0.4069 0.9066 -0.0148 0.060 Uiso 1 1 calc R U
H9C H 0.4489 0.9918 -0.0041 0.060 Uiso 1 1 calc R U
C10 C 0.41735(7) 0.5582(2) 0.05753(6) 0.0176(5) Uani 1 1 d . .
C11 C 0.45699(7) 0.5375(2) 0.07715(7) 0.0210(5) Uani 1 1 d . .
H11 H 0.4738 0.6108 0.0849 0.025 Uiso 1 1 calc R U
C12 C 0.47259(8) 0.4142(2) 0.08570(7) 0.0262(5) Uani 1 1 d . .
H12 H 0.4994 0.4036 0.0993 0.031 Uiso 1 1 calc R U
C13 C 0.44864(7) 0.3067(2) 0.07418(7) 0.0257(5) Uani 1 1 d . .
H13 H 0.4589 0.2215 0.0798 0.031 Uiso 1 1 calc R U
C14 C 0.40957(7) 0.3242(2) 0.05435(7) 0.0223(5) Uani 1 1 d . .
H14 H 0.3936 0.2498 0.0462 0.027 Uiso 1 1 calc R U
C15 C 0.39291(7) 0.4478(2) 0.04600(6) 0.0167(4) Uani 1 1 d . .
C16 C 0.34980(7) 0.4573(2) 0.02502(6) 0.0158(4) Uani 1 1 d . .
C17 C 0.34874(7) 0.4845(2) -0.01578(6) 0.0160(4) Uani 1 1 d . .
C18 C 0.30845(7) 0.4959(2) -0.03460(6) 0.0180(5) Uani 1 1 d . .
H18 H 0.3079 0.5157 -0.0620 0.022 Uiso 1 1 calc R U
C19 C 0.26919(7) 0.4797(2) -0.01489(6) 0.0174(5) Uani 1 1 d . .
C20 C 0.27100(7) 0.4476(2) 0.02507(6) 0.0176(5) Uani 1 1 d . .
H20 H 0.2445 0.4343 0.0390 0.021 Uiso 1 1 calc R U
C21 C 0.31023(7) 0.4341(2) 0.04550(6) 0.0170(4) Uani 1 1 d . .
C22 C 0.39040(7) 0.4936(2) -0.03998(6) 0.0198(5) Uani 1 1 d . .
H22 H 0.4146 0.5166 -0.0215 0.024 Uiso 1 1 calc R U
C23 C 0.38882(8) 0.5978(3) -0.07213(7) 0.0312(6) Uani 1 1 d . .
H23A H 0.3680 0.5718 -0.0926 0.047 Uiso 1 1 calc R U
H23B H 0.4178 0.6079 -0.0839 0.047 Uiso 1 1 calc R U
H23C H 0.3796 0.6807 -0.0605 0.047 Uiso 1 1 calc R U
C24 C 0.40109(8) 0.3613(3) -0.05818(8) 0.0348(6) Uani 1 1 d . .
H24A H 0.4043 0.2965 -0.0371 0.052 Uiso 1 1 calc R U
H24B H 0.4284 0.3674 -0.0731 0.052 Uiso 1 1 calc R U
H24C H 0.3775 0.3350 -0.0760 0.052 Uiso 1 1 calc R U
C25 C 0.22582(7) 0.4926(2) -0.03624(6) 0.0191(5) Uani 1 1 d . .
H25 H 0.2321 0.5206 -0.0640 0.023 Uiso 1 1 calc R U
C26 C 0.19667(7) 0.5963(2) -0.01750(7) 0.0259(5) Uani 1 1 d . .
H26A H 0.1891 0.5701 0.0095 0.039 Uiso 1 1 calc R U
H26B H 0.1700 0.6058 -0.0332 0.039 Uiso 1 1 calc R U
H26C H 0.2122 0.6795 -0.0168 0.039 Uiso 1 1 calc R U
C27 C 0.20212(7) 0.3622(2) -0.03830(7) 0.0235(5) Uani 1 1 d . .
H27A H 0.2206 0.2983 -0.0518 0.035 Uiso 1 1 calc R U
H27B H 0.1748 0.3727 -0.0530 0.035 Uiso 1 1 calc R U
H27C H 0.1957 0.3318 -0.0114 0.035 Uiso 1 1 calc R U
C28 C 0.30942(7) 0.3883(2) 0.08822(6) 0.0186(5) Uani 1 1 d . .
H28 H 0.3382 0.4099 0.1005 0.022 Uiso 1 1 calc R U
C29 C 0.27341(7) 0.4514(2) 0.11333(6) 0.0251(5) Uani 1 1 d . .
H29A H 0.2740 0.5459 0.1095 0.038 Uiso 1 1 calc R U
H29B H 0.2783 0.4314 0.1413 0.038 Uiso 1 1 calc R U
H29C H 0.2450 0.4173 0.1052 0.038 Uiso 1 1 calc R U
C30 C 0.30363(8) 0.2397(2) 0.08955(7) 0.0290(6) Uani 1 1 d . .
H30A H 0.2765 0.2158 0.0761 0.043 Uiso 1 1 calc R U
H30B H 0.3024 0.2108 0.1171 0.043 Uiso 1 1 calc R U
H30C H 0.3283 0.1978 0.0763 0.043 Uiso 1 1 calc R U
P2 P 0.60208(2) 0.96252(6) 0.20195(2) 0.01775(13) Uani 1 1 d . .
C31 C 0.55191(7) 1.0555(2) 0.21812(7) 0.0266(5) Uani 1 1 d . .
C32 C 0.52068(8) 1.1001(3) 0.18512(8) 0.0346(7) Uani 1 1 d . .
H32A H 0.5031 1.0242 0.1767 0.042 Uiso 1 1 calc R U
H32B H 0.5004 1.1650 0.1964 0.042 Uiso 1 1 calc R U
C33 C 0.54183(9) 1.1593(2) 0.14848(8) 0.0384(7) Uani 1 1 d . .
H33A H 0.5186 1.1851 0.1297 0.046 Uiso 1 1 calc R U
H33B H 0.5578 1.2390 0.1563 0.046 Uiso 1 1 calc R U
C34 C 0.57319(9) 1.0683(2) 0.12758(7) 0.0323(6) Uani 1 1 d . .
H34A H 0.5826 1.1094 0.1025 0.039 Uiso 1 1 calc R U
H34B H 0.5575 0.9871 0.1208 0.039 Uiso 1 1 calc R U
C35 C 0.61372(8) 1.0333(2) 0.15162(7) 0.0236(5) Uani 1 1 d . .
C36 C 0.56907(9) 1.1754(3) 0.24040(8) 0.0368(7) Uani 1 1 d . .
H36A H 0.5839 1.2335 0.2218 0.055 Uiso 1 1 calc R U
H36B H 0.5896 1.1476 0.2609 0.055 Uiso 1 1 calc R U
H36C H 0.5446 1.2216 0.2527 0.055 Uiso 1 1 calc R U
C37 C 0.52604(8) 0.9736(3) 0.24779(8) 0.0375(7) Uani 1 1 d . .
H37A H 0.5014 1.0246 0.2579 0.056 Uiso 1 1 calc R U
H37B H 0.5451 0.9487 0.2698 0.056 Uiso 1 1 calc R U
H37C H 0.5151 0.8952 0.2347 0.056 Uiso 1 1 calc R U
C38 C 0.64259(8) 1.1540(2) 0.15777(8) 0.0325(6) Uani 1 1 d . .
H38A H 0.6505 1.1909 0.1320 0.049 Uiso 1 1 calc R U
H38B H 0.6691 1.1290 0.1720 0.049 Uiso 1 1 calc R U
H38C H 0.6266 1.2190 0.1732 0.049 Uiso 1 1 calc R U
C39 C 0.64101(9) 0.9341(3) 0.12891(8) 0.0375(7) Uani 1 1 d . .
H39A H 0.6517 0.9735 0.1044 0.056 Uiso 1 1 calc R U
H39B H 0.6230 0.8581 0.1226 0.056 Uiso 1 1 calc R U
H39C H 0.6658 0.9069 0.1452 0.056 Uiso 1 1 calc R U
C40 C 0.58313(7) 0.7960(2) 0.19014(6) 0.0160(4) Uani 1 1 d . .
C41 C 0.54362(7) 0.7676(2) 0.17106(6) 0.0206(5) Uani 1 1 d . .
H41 H 0.5259 0.8376 0.1622 0.025 Uiso 1 1 calc R U
C42 C 0.52946(7) 0.6416(2) 0.16463(7) 0.0226(5) Uani 1 1 d . .
H42 H 0.5024 0.6258 0.1518 0.027 Uiso 1 1 calc R U
C43 C 0.55515(7) 0.5391(2) 0.17704(7) 0.0222(5) Uani 1 1 d . .
H43 H 0.5458 0.4520 0.1729 0.027 Uiso 1 1 calc R U
C44 C 0.59444(7) 0.5640(2) 0.19546(7) 0.0223(5) Uani 1 1 d . .
H44 H 0.6119 0.4928 0.2038 0.027 Uiso 1 1 calc R U
C45 C 0.60928(7) 0.6901(2) 0.20218(6) 0.0155(4) Uani 1 1 d . .
C46 C 0.65268(7) 0.7054(2) 0.22227(6) 0.0163(4) Uani 1 1 d . .
C47 C 0.69181(7) 0.6850(2) 0.20126(6) 0.0169(4) Uani 1 1 d . .
C48 C 0.73140(7) 0.6998(2) 0.22086(6) 0.0192(5) Uani 1 1 d . .
H48 H 0.7577 0.6892 0.2063 0.023 Uiso 1 1 calc R U
C49 C 0.73390(7) 0.7294(2) 0.26085(6) 0.0177(5) Uani 1 1 d . .
C50 C 0.69515(7) 0.7439(2) 0.28135(6) 0.0179(5) Uani 1 1 d . .
H50 H 0.6962 0.7623 0.3089 0.021 Uiso 1 1 calc R U
C51 C 0.65458(7) 0.7324(2) 0.26299(6) 0.0169(5) Uani 1 1 d . .
C52 C 0.69244(7) 0.6363(2) 0.15858(6) 0.0188(5) Uani 1 1 d . .
H52 H 0.6630 0.6524 0.1468 0.023 Uiso 1 1 calc R U
C53 C 0.70079(8) 0.4891(2) 0.15836(7) 0.0271(6) Uani 1 1 d . .
H53A H 0.7287 0.4708 0.1713 0.041 Uiso 1 1 calc R U
H53B H 0.7016 0.4578 0.1310 0.041 Uiso 1 1 calc R U
H53C H 0.6773 0.4448 0.1727 0.041 Uiso 1 1 calc R U
C54 C 0.72664(7) 0.7024(2) 0.13227(6) 0.0262(5) Uani 1 1 d . .
H54A H 0.7244 0.7970 0.1352 0.039 Uiso 1 1 calc R U
H54B H 0.7215 0.6787 0.1046 0.039 Uiso 1 1 calc R U
H54C H 0.7558 0.6737 0.1402 0.039 Uiso 1 1 calc R U
C55 C 0.77763(7) 0.7388(2) 0.28206(7) 0.0205(5) Uani 1 1 d . .
H55 H 0.7717 0.7613 0.3103 0.025 Uiso 1 1 calc R U
C56 C 0.80684(8) 0.8447(3) 0.26491(8) 0.0355(6) Uani 1 1 d . .
H56A H 0.8143 0.8228 0.2375 0.053 Uiso 1 1 calc R U
H56B H 0.8336 0.8513 0.2807 0.053 Uiso 1 1 calc R U
H56C H 0.7914 0.9282 0.2655 0.053 Uiso 1 1 calc R U
C57 C 0.80097(8) 0.6083(2) 0.28133(7) 0.0296(6) Uani 1 1 d . .
H57A H 0.7819 0.5413 0.2925 0.044 Uiso 1 1 calc R U
H57B H 0.8278 0.6140 0.2970 0.044 Uiso 1 1 calc R U
H57C H 0.8083 0.5856 0.2540 0.044 Uiso 1 1 calc R U
C58 C 0.61346(7) 0.7406(2) 0.28831(6) 0.0203(5) Uani 1 1 d . .
H58 H 0.5882 0.7531 0.2700 0.024 Uiso 1 1 calc R U
C59 C 0.61366(8) 0.8543(3) 0.31714(7) 0.0326(6) Uani 1 1 d . .
H59A H 0.6369 0.8418 0.3366 0.049 Uiso 1 1 calc R U
H59B H 0.5855 0.8589 0.3307 0.049 Uiso 1 1 calc R U
H59C H 0.6187 0.9354 0.3026 0.049 Uiso 1 1 calc R U
C60 C 0.60651(8) 0.6119(3) 0.31012(8) 0.0336(6) Uani 1 1 d . .
H60A H 0.6029 0.5415 0.2908 0.050 Uiso 1 1 calc R U
H60B H 0.5803 0.6180 0.3266 0.050 Uiso 1 1 calc R U
H60C H 0.6319 0.5937 0.3269 0.050 Uiso 1 1 calc R U

loop_
_atom_site_aniso_label
_atom_site_aniso_U_11
_atom_site_aniso_U_22
_atom_site_aniso_U_33
_atom_site_aniso_U_23
_atom_site_aniso_U_13
_atom_site_aniso_U_12
P1 0.0171(3) 0.0178(3) 0.0195(3) 0.0012(2) -0.0027(2) -0.0013(2)
C1 0.0236(12) 0.0180(12) 0.0286(13) -0.0018(10) 0.0034(10) -0.0010(10)
C2 0.0340(14) 0.0255(13) 0.0216(12) -0.0059(10) -0.0054(10) 0.0047(11)
C3 0.0278(13) 0.0277(14) 0.0365(15) -0.0102(12) -0.0086(11) -0.0047(11)
C4 0.0230(13) 0.0319(14) 0.0418(16) -0.0039(12) 0.0026(11) -0.0128(11)
C5 0.0304(13) 0.0252(13) 0.0255(13) 0.0001(10) 0.0052(11) -0.0082(11)
C6 0.0553(18) 0.0302(15) 0.0375(16) -0.0068(12) 0.0275(14) -0.0085(13)
C7 0.0249(13) 0.0295(15) 0.0483(17) -0.0134(13) -0.0011(12) 0.0056(11)
C8 0.0396(16) 0.0421(17) 0.0388(16) -0.0067(13) 0.0177(13) -0.0165(13)
C9 0.0555(19) 0.0299(15) 0.0350(15) 0.0082(12) -0.0013(13) -0.0142(14)
C10 0.0155(11) 0.0208(12) 0.0163(11) -0.0004(9) 0.0005(9) -0.0001(9)
C11 0.0161(11) 0.0214(12) 0.0256(12) -0.0040(10) -0.0016(9) 0.0008(9)
C12 0.0228(12) 0.0277(13) 0.0280(13) -0.0010(11) -0.0081(10) 0.0048(10)
C13 0.0249(13) 0.0234(13) 0.0287(13) 0.0015(10) -0.0028(10) 0.0063(10)
C14 0.0243(12) 0.0196(12) 0.0231(12) -0.0014(10) -0.0022(10) 0.0013(9)
C15 0.0159(11) 0.0209(11) 0.0134(10) 0.0000(9) -0.0003(8) -0.0002(9)
C16 0.0180(11) 0.0150(11) 0.0143(10) -0.0010(9) -0.0010(8) -0.0006(9)
C17 0.0183(11) 0.0150(11) 0.0146(11) -0.0017(9) 0.0018(9) -0.0001(9)
C18 0.0204(12) 0.0190(12) 0.0147(11) 0.0006(9) -0.0014(9) -0.0027(9)
C19 0.0167(11) 0.0185(11) 0.0169(11) 0.0011(9) -0.0022(9) -0.0014(9)
C20 0.0165(11) 0.0196(12) 0.0165(11) 0.0016(9) 0.0014(9) -0.0036(9)
C21 0.0192(11) 0.0167(11) 0.0152(10) -0.0013(9) -0.0014(9) -0.0017(9)
C22 0.0165(11) 0.0255(12) 0.0174(11) 0.0010(9) 0.0007(9) -0.0005(9)
C23 0.0223(13) 0.0434(16) 0.0280(13) 0.0120(12) 0.0039(10) -0.0028(11)
C24 0.0327(15) 0.0367(15) 0.0348(15) -0.0081(12) 0.0094(12) 0.0017(12)
C25 0.0167(11) 0.0253(13) 0.0153(11) 0.0023(9) -0.0030(9) -0.0016(9)
C26 0.0222(12) 0.0300(14) 0.0255(13) -0.0020(11) -0.0040(10) 0.0037(10)
C27 0.0225(12) 0.0273(13) 0.0206(12) 0.0010(10) -0.0028(10) -0.0043(10)
C28 0.0179(11) 0.0245(12) 0.0134(11) 0.0017(9) -0.0009(9) -0.0021(9)
C29 0.0220(12) 0.0367(14) 0.0167(11) 0.0021(10) -0.0008(10) 0.0001(11)
C30 0.0416(15) 0.0248(13) 0.0206(12) 0.0057(10) -0.0004(11) -0.0056(11)
P2 0.0165(3) 0.0171(3) 0.0196(3) -0.0005(2) -0.0027(2) 0.0005(2)
C31 0.0214(12) 0.0237(13) 0.0346(14) -0.0087(11) -0.0026(10) 0.0042(10)
C32 0.0232(13) 0.0285(14) 0.0522(17) -0.0130(13) -0.0119(12) 0.0100(11)
C33 0.0402(16) 0.0235(14) 0.0513(18) 0.0044(13) -0.0247(14) 0.0023(12)
C34 0.0446(16) 0.0219(13) 0.0305(14) 0.0066(11) -0.0120(12) -0.0054(12)
C35 0.0273(13) 0.0201(12) 0.0234(12) 0.0030(10) 0.0000(10) -0.0038(10)
C36 0.0367(15) 0.0336(15) 0.0401(16) -0.0168(13) -0.0072(12) 0.0078(12)
C37 0.0283(14) 0.0455(17) 0.0388(16) -0.0093(13) 0.0129(12) 0.0025(13)
C38 0.0326(14) 0.0274(14) 0.0375(15) 0.0080(12) -0.0023(12) -0.0078(11)
C39 0.0520(18) 0.0314(15) 0.0291(14) 0.0048(12) 0.0179(13) 0.0027(13)
C40 0.0146(10) 0.0190(11) 0.0143(10) 0.0008(9) 0.0016(8) 0.0007(9)
C41 0.0208(12) 0.0205(12) 0.0204(12) 0.0012(9) -0.0039(9) 0.0019(9)
C42 0.0190(12) 0.0261(13) 0.0227(12) -0.0002(10) -0.0051(10) -0.0032(10)
C43 0.0247(12) 0.0188(12) 0.0231(12) -0.0036(10) -0.0002(10) -0.0052(10)
C44 0.0223(12) 0.0193(12) 0.0255(12) 0.0011(10) -0.0004(10) 0.0018(9)
C45 0.0155(11) 0.0183(11) 0.0128(10) -0.0003(8) 0.0018(8) -0.0004(8)
C46 0.0166(11) 0.0152(11) 0.0171(11) 0.0012(9) -0.0011(9) 0.0023(9)
C47 0.0191(11) 0.0151(11) 0.0166(11) -0.0007(9) -0.0005(9) 0.0007(9)
C48 0.0169(11) 0.0225(12) 0.0180(11) -0.0007(9) 0.0005(9) 0.0027(9)
C49 0.0170(11) 0.0186(11) 0.0176(11) -0.0003(9) -0.0019(9) 0.0004(9)
C50 0.0201(11) 0.0206(12) 0.0129(10) 0.0000(9) 0.0001(9) -0.0012(9)
C51 0.0181(11) 0.0157(11) 0.0167(11) 0.0005(9) 0.0018(9) 0.0014(9)
C52 0.0183(11) 0.0230(12) 0.0152(11) -0.0006(9) -0.0019(9) 0.0017(9)
C53 0.0334(14) 0.0271(13) 0.0207(12) -0.0048(10) -0.0027(11) 0.0065(11)
C54 0.0225(12) 0.0380(15) 0.0180(12) -0.0042(11) 0.0037(10) -0.0019(11)
C55 0.0169(11) 0.0258(13) 0.0186(11) -0.0031(9) -0.0032(9) 0.0012(9)
C56 0.0283(14) 0.0339(15) 0.0444(16) 0.0038(13) -0.0102(12) -0.0050(12)
C57 0.0270(13) 0.0350(15) 0.0268(13) 0.0002(11) -0.0075(11) 0.0062(11)
C58 0.0188(11) 0.0259(13) 0.0160(11) 0.0015(9) -0.0002(9) -0.0010(9)
C59 0.0232(13) 0.0494(17) 0.0251(13) -0.0123(12) 0.0023(10) 0.0008(12)
C60 0.0264(14) 0.0390(15) 0.0354(15) 0.0157(12) 0.0076(12) 0.0002(12)

loop_
_atom_type_symbol
_atom_type_description
_atom_type_scat_dispersion_real
_atom_type_scat_dispersion_imag
_atom_type_scat_source
C C 0.0033 0.0016 'International Tables Vol C Tables 4.2.6.8 and 6.1.1.4'
H H 0.0000 0.0000 'International Tables Vol C Tables 4.2.6.8 and 6.1.1.4'
P P 0.1023 0.0942 'International Tables Vol C Tables 4.2.6.8 and 6.1.1.4'

loop_
_geom_angle_atom_site_label_1
_geom_angle_atom_site_label_2
_geom_angle_atom_site_label_3
_geom_angle
C10 P1 C1 102.44(10)
C10 P1 C5 106.17(11)
C1 P1 C5 102.71(10)
C10 P1 P2 82.00(7)
C1 P1 P2 59.99(7)
C5 P1 P2 55.61(8)
C6 C1 C2 109.4(2)
C6 C1 C7 107.2(2)
C2 C1 C7 110.23(19)
C6 C1 P1 108.15(16)
C2 C1 P1 114.61(16)
C7 C1 P1 106.94(17)
C3 C2 C1 114.6(2)
C3 C2 H2A 108.6
C1 C2 H2A 108.6
C3 C2 H2B 108.6
C1 C2 H2B 108.6
H2A C2 H2B 107.6
C2 C3 C4 112.4(2)
C2 C3 H3A 109.1
C4 C3 H3A 109.1
C2 C3 H3B 109.1
C4 C3 H3B 109.1
H3A C3 H3B 107.9
C3 C4 C5 115.8(2)
C3 C4 H4A 108.3
C5 C4 H4A 108.3
C3 C4 H4B 108.3
C5 C4 H4B 108.3
H4A C4 H4B 107.4
C8 C5 C4 108.9(2)
C8 C5 C9 107.2(2)
C4 C5 C9 108.9(2)
C8 C5 P1 109.90(17)
C4 C5 P1 116.69(17)
C9 C5 P1 104.85(17)
C1 C6 H6A 109.5
C1 C6 H6B 109.5
H6A C6 H6B 109.5
C1 C6 H6C 109.5
H6A C6 H6C 109.5
H6B C6 H6C 109.5
C1 C7 H7A 109.5
C1 C7 H7B 109.5
H7A C7 H7B 109.5
C1 C7 H7C 109.5
H7A C7 H7C 109.5
H7B C7 H7C 109.5
C5 C8 H8A 109.5
C5 C8 H8B 109.5
H8A C8 H8B 109.5
C5 C8 H8C 109.5
H8A C8 H8C 109.5
H8B C8 H8C 109.5
C5 C9 H9A 109.5
C5 C9 H9B 109.5
H9A C9 H9B 109.5
C5 C9 H9C 109.5
H9A C9 H9C 109.5
H9B C9 H9C 109.5
C11 C10 C15 117.9(2)
C11 C10 P1 123.61(17)
C15 C10 P1 118.47(16)
C12 C11 C10 122.5(2)
C12 C11 H11 118.7
C10 C11 H11 118.7
C13 C12 C11 119.3(2)
C13 C12 H12 120.4
C11 C12 H12 120.4
C12 C13 C14 119.5(2)
C12 C13 H13 120.2
C14 C13 H13 120.2
C13 C14 C15 122.1(2)
C13 C14 H14 118.9
C15 C14 H14 118.9
C14 C15 C10 118.67(19)
C14 C15 C16 118.38(19)
C10 C15 C16 122.95(19)
C17 C16 C21 119.50(19)
C17 C16 C15 119.68(19)
C21 C16 C15 120.78(18)
C18 C17 C16 118.9(2)
C18 C17 C22 119.60(19)
C16 C17 C22 121.35(19)
C19 C18 C17 122.7(2)
C19 C18 H18 118.7
C17 C18 H18 118.7
C18 C19 C20 117.4(2)
C18 C19 C25 121.42(19)
C20 C19 C25 121.14(19)
C19 C20 C21 122.6(2)
C19 C20 H20 118.7
C21 C20 H20 118.7
C20 C21 C16 118.70(19)
C20 C21 C28 119.18(19)
C16 C21 C28 122.04(19)
C17 C22 C23 113.54(19)
C17 C22 C24 110.02(19)
C23 C22 C24 110.2(2)
C17 C22 H22 107.6
C23 C22 H22 107.6
C24 C22 H22 107.6
C22 C23 H23A 109.5
C22 C23 H23B 109.5
H23A C23 H23B 109.5
C22 C23 H23C 109.5
H23A C23 H23C 109.5
H23B C23 H23C 109.5
C22 C24 H24A 109.5
C22 C24 H24B 109.5
H24A C24 H24B 109.5
C22 C24 H24C 109.5
H24A C24 H24C 109.5
H24B C24 H24C 109.5
C19 C25 C27 111.22(18)
C19 C25 C26 112.08(18)
C27 C25 C26 110.65(18)
C19 C25 H25 107.6
C27 C25 H25 107.6
C26 C25 H25 107.6
C25 C26 H26A 109.5
C25 C26 H26B 109.5
H26A C26 H26B 109.5
C25 C26 H26C 109.5
H26A C26 H26C 109.5
H26B C26 H26C 109.5
C25 C27 H27A 109.5
C25 C27 H27B 109.5
H27A C27 H27B 109.5
C25 C27 H27C 109.5
H27A C27 H27C 109.5
H27B C27 H27C 109.5
C21 C28 C29 113.94(18)
C21 C28 C30 109.73(18)
C29 C28 C30 108.69(19)
C21 C28 H28 108.1
C29 C28 H28 108.1
C30 C28 H28 108.1
C28 C29 H29A 109.5
C28 C29 H29B 109.5
H29A C29 H29B 109.5
C28 C29 H29C 109.5
H29A C29 H29C 109.5
H29B C29 H29C 109.5
C28 C30 H30A 109.5
C28 C30 H30B 109.5
H30A C30 H30B 109.5
C28 C30 H30C 109.5
H30A C30 H30C 109.5
H30B C30 H30C 109.5
C40 P2 C35 102.81(10)
C40 P2 C31 105.91(10)
C35 P2 C31 102.70(11)
C40 P2 P1 51.00(7)
C35 P2 P1 72.21(7)
C31 P2 P1 74.14(7)
C37 C31 C36 107.3(2)
C37 C31 C32 108.4(2)
C36 C31 C32 109.2(2)
C37 C31 P2 109.47(17)
C36 C31 P2 105.55(16)
C32 C31 P2 116.54(17)
C33 C32 C31 116.3(2)
C33 C32 H32A 108.2
C31 C32 H32A 108.2
C33 C32 H32B 108.2
C31 C32 H32B 108.2
H32A C32 H32B 107.4
C34 C33 C32 113.7(2)
C34 C33 H33A 108.8
C32 C33 H33A 108.8
C34 C33 H33B 108.8
C32 C33 H33B 108.8
H33A C33 H33B 107.7
C33 C34 C35 114.4(2)
C33 C34 H34A 108.7
C35 C34 H34A 108.7
C33 C34 H34B 108.7
C35 C34 H34B 108.7
H34A C34 H34B 107.6
C39 C35 C34 109.6(2)
C39 C35 C38 106.9(2)
C34 C35 C38 110.5(2)
C39 C35 P2 107.44(16)
C34 C35 P2 114.64(17)
C38 C35 P2 107.36(16)
C31 C36 H36A 109.5
C31 C36 H36B 109.5
H36A C36 H36B 109.5
C31 C36 H36C 109.5
H36A C36 H36C 109.5
H36B C36 H36C 109.5
C31 C37 H37A 109.5
C31 C37 H37B 109.5
H37A C37 H37B 109.5
C31 C37 H37C 109.5
H37A C37 H37C 109.5
H37B C37 H37C 109.5
C35 C38 H38A 109.5
C35 C38 H38B 109.5
H38A C38 H38B 109.5
C35 C38 H38C 109.5
H38A C38 H38C 109.5
H38B C38 H38C 109.5
C35 C39 H39A 109.5
C35 C39 H39B 109.5
H39A C39 H39B 109.5
C35 C39 H39C 109.5
H39A C39 H39C 109.5
H39B C39 H39C 109.5
C41 C40 C45 117.6(2)
C41 C40 P2 124.21(17)
C45 C40 P2 118.19(15)
C42 C41 C40 122.5(2)
C42 C41 H41 118.7
C40 C41 H41 118.7
C43 C42 C41 119.2(2)
C43 C42 H42 120.4
C41 C42 H42 120.4
C44 C43 C42 119.6(2)
C44 C43 H43 120.2
C42 C43 H43 120.2
C43 C44 C45 122.1(2)
C43 C44 H44 118.9
C45 C44 H44 118.9
C44 C45 C40 119.01(19)
C44 C45 C46 117.44(19)
C40 C45 C46 123.55(19)
C51 C46 C47 119.18(19)
C51 C46 C45 120.01(19)
C47 C46 C45 120.70(18)
C48 C47 C46 119.11(19)
C48 C47 C52 118.33(19)
C46 C47 C52 122.37(19)
C49 C48 C47 122.4(2)
C49 C48 H48 118.8
C47 C48 H48 118.8
C50 C49 C48 117.7(2)
C50 C49 C55 120.87(19)
C48 C49 C55 121.4(2)
C49 C50 C51 122.2(2)
C49 C50 H50 118.9
C51 C50 H50 118.9
C50 C51 C46 119.30(19)
C50 C51 C58 118.84(19)
C46 C51 C58 121.74(19)
C47 C52 C54 114.30(18)
C47 C52 C53 109.26(18)
C54 C52 C53 108.65(19)
C47 C52 H52 108.2
C54 C52 H52 108.2
C53 C52 H52 108.2
C52 C53 H53A 109.5
C52 C53 H53B 109.5
H53A C53 H53B 109.5
C52 C53 H53C 109.5
H53A C53 H53C 109.5
H53B C53 H53C 109.5
C52 C54 H54A 109.5
C52 C54 H54B 109.5
H54A C54 H54B 109.5
C52 C54 H54C 109.5
H54A C54 H54C 109.5
H54B C54 H54C 109.5
C57 C55 C49 110.52(19)
C57 C55 C56 110.31(19)
C49 C55 C56 112.55(19)
C57 C55 H55 107.8
C49 C55 H55 107.8
C56 C55 H55 107.8
C55 C56 H56A 109.5
C55 C56 H56B 109.5
H56A C56 H56B 109.5
C55 C56 H56C 109.5
H56A C56 H56C 109.5
H56B C56 H56C 109.5
C55 C57 H57A 109.5
C55 C57 H57B 109.5
H57A C57 H57B 109.5
C55 C57 H57C 109.5
H57A C57 H57C 109.5
H57B C57 H57C 109.5
C59 C58 C51 113.48(19)
C59 C58 C60 110.8(2)
C51 C58 C60 109.72(19)
C59 C58 H58 107.5
C51 C58 H58 107.5
C60 C58 H58 107.5
C58 C59 H59A 109.5
C58 C59 H59B 109.5
H59A C59 H59B 109.5
C58 C59 H59C 109.5
H59A C59 H59C 109.5
H59B C59 H59C 109.5
C58 C60 H60A 109.5
C58 C60 H60B 109.5
H60A C60 H60B 109.5
C58 C60 H60C 109.5
H60A C60 H60C 109.5
H60B C60 H60C 109.5

loop_
_geom_bond_atom_site_label_1
_geom_bond_atom_site_label_2
_geom_bond_distance
P1 C10 1.846(2)
P1 C1 1.888(2)
P1 C5 1.895(2)
P1 P2 8.6159(11)
C1 C6 1.524(3)
C1 C2 1.531(3)
C1 C7 1.532(3)
C2 C3 1.521(3)
C2 H2A 0.9900
C2 H2B 0.9900
C3 C4 1.522(3)
C3 H3A 0.9900
C3 H3B 0.9900
C4 C5 1.539(3)
C4 H4A 0.9900
C4 H4B 0.9900
C5 C8 1.532(3)
C5 C9 1.545(4)
C6 H6A 0.9800
C6 H6B 0.9800
C6 H6C 0.9800
C7 H7A 0.9800
C7 H7B 0.9800
C7 H7C 0.9800
C8 H8A 0.9800
C8 H8B 0.9800
C8 H8C 0.9800
C9 H9A 0.9800
C9 H9B 0.9800
C9 H9C 0.9800
C10 C11 1.401(3)
C10 C15 1.415(3)
C11 C12 1.385(3)
C11 H11 0.9500
C12 C13 1.382(3)
C12 H12 0.9500
C13 C14 1.385(3)
C13 H13 0.9500
C14 C15 1.398(3)
C14 H14 0.9500
C15 C16 1.504(3)
C16 C17 1.408(3)
C16 C21 1.417(3)
C17 C18 1.395(3)
C17 C22 1.520(3)
C18 C19 1.387(3)
C18 H18 0.9500
C19 C20 1.392(3)
C19 C25 1.519(3)
C20 C21 1.394(3)
C20 H20 0.9500
C21 C28 1.520(3)
C22 C23 1.527(3)
C22 C24 1.528(3)
C22 H22 1.0000
C23 H23A 0.9800
C23 H23B 0.9800
C23 H23C 0.9800
C24 H24A 0.9800
C24 H24B 0.9800
C24 H24C 0.9800
C25 C27 1.527(3)
C25 C26 1.529(3)
C25 H25 1.0000
C26 H26A 0.9800
C26 H26B 0.9800
C26 H26C 0.9800
C27 H27A 0.9800
C27 H27B 0.9800
C27 H27C 0.9800
C28 C29 1.537(3)
C28 C30 1.538(3)
C28 H28 1.0000
C29 H29A 0.9800
C29 H29B 0.9800
C29 H29C 0.9800
C30 H30A 0.9800
C30 H30B 0.9800
C30 H30C 0.9800
P2 C40 1.851(2)
P2 C35 1.885(2)
P2 C31 1.892(2)
C31 C37 1.531(4)
C31 C36 1.537(3)
C31 C32 1.540(3)
C32 C33 1.525(4)
C32 H32A 0.9900
C32 H32B 0.9900
C33 C34 1.516(4)
C33 H33A 0.9900
C33 H33B 0.9900
C34 C35 1.528(3)
C34 H34A 0.9900
C34 H34B 0.9900
C35 C39 1.527(3)
C35 C38 1.538(3)
C36 H36A 0.9800
C36 H36B 0.9800
C36 H36C 0.9800
C37 H37A 0.9800
C37 H37B 0.9800
C37 H37C 0.9800
C38 H38A 0.9800
C38 H38B 0.9800
C38 H38C 0.9800
C39 H39A 0.9800
C39 H39B 0.9800
C39 H39C 0.9800
C40 C41 1.404(3)
C40 C45 1.412(3)
C41 C42 1.383(3)
C41 H41 0.9500
C42 C43 1.381(3)
C42 H42 0.9500
C43 C44 1.381(3)
C43 H43 0.9500
C44 C45 1.392(3)
C44 H44 0.9500
C45 C46 1.503(3)
C46 C51 1.406(3)
C46 C47 1.410(3)
C47 C48 1.392(3)
C47 C52 1.527(3)
C48 C49 1.388(3)
C48 H48 0.9500
C49 C50 1.384(3)
C49 C55 1.524(3)
C50 C51 1.396(3)
C50 H50 0.9500
C51 C58 1.527(3)
C52 C54 1.534(3)
C52 C53 1.534(3)
C52 H52 1.0000
C53 H53A 0.9800
C53 H53B 0.9800
C53 H53C 0.9800
C54 H54A 0.9800
C54 H54B 0.9800
C54 H54C 0.9800
C55 C57 1.520(3)
C55 C56 1.525(3)
C55 H55 1.0000
C56 H56A 0.9800
C56 H56B 0.9800
C56 H56C 0.9800
C57 H57A 0.9800
C57 H57B 0.9800
C57 H57C 0.9800
C58 C59 1.522(3)
C58 C60 1.530(3)
C58 H58 1.0000
C59 H59A 0.9800
C59 H59B 0.9800
C59 H59C 0.9800
C60 H60A 0.9800
C60 H60B 0.9800
C60 H60C 0.9800

loop_
_geom_torsion_atom_site_label_1
_geom_torsion_atom_site_label_2
_geom_torsion_atom_site_label_3
_geom_torsion_atom_site_label_4
_geom_torsion
C10 P1 C1 C6 -46.29(19)
C5 P1 C1 C6 -156.30(18)
P2 P1 C1 C6 -119.32(19)
C10 P1 C1 C2 76.04(18)
C5 P1 C1 C2 -33.96(19)
P2 P1 C1 C2 3.02(13)
C10 P1 C1 C7 -161.47(16)
C5 P1 C1 C7 88.52(17)
P2 P1 C1 C7 125.50(17)
C6 C1 C2 C3 176.2(2)
C7 C1 C2 C3 -66.2(3)
P1 C1 C2 C3 54.5(2)
C1 C2 C3 C4 -67.2(3)
C2 C3 C4 C5 61.8(3)
C3 C4 C5 C8 -170.4(2)
C3 C4 C5 C9 73.1(3)
C3 C4 C5 P1 -45.3(3)
C10 P1 C5 C8 47.2(2)
C1 P1 C5 C8 154.41(18)
P2 P1 C5 C8 115.3(2)
C10 P1 C5 C4 -77.3(2)
C1 P1 C5 C4 29.9(2)
P2 P1 C5 C4 -9.26(15)
C10 P1 C5 C9 162.14(16)
C1 P1 C5 C9 -90.69(17)
P2 P1 C5 C9 -129.83(19)
C1 P1 C10 C11 -68.7(2)
C5 P1 C10 C11 38.7(2)
P2 P1 C10 C11 -11.89(18)
C1 P1 C10 C15 112.63(17)
C5 P1 C10 C15 -140.00(17)
P2 P1 C10 C15 169.40(17)
C15 C10 C11 C12 -0.4(3)
P1 C10 C11 C12 -179.14(18)
C10 C11 C12 C13 0.7(4)
C11 C12 C13 C14 0.0(4)
C12 C13 C14 C15 -1.1(4)
C13 C14 C15 C10 1.3(3)
C13 C14 C15 C16 -178.8(2)
C11 C10 C15 C14 -0.6(3)
P1 C10 C15 C14 178.19(16)
C11 C10 C15 C16 179.57(19)
P1 C10 C15 C16 -1.6(3)
C14 C15 C16 C17 -101.4(2)
C10 C15 C16 C17 78.4(3)
C14 C15 C16 C21 76.1(3)
C10 C15 C16 C21 -104.1(2)
C21 C16 C17 C18 3.9(3)
C15 C16 C17 C18 -178.53(19)
C21 C16 C17 C22 -172.41(19)
C15 C16 C17 C22 5.1(3)
C16 C17 C18 C19 -1.0(3)
C22 C17 C18 C19 175.4(2)
C17 C18 C19 C20 -1.6(3)
C17 C18 C19 C25 -179.9(2)
C18 C19 C20 C21 1.3(3)
C25 C19 C20 C21 179.6(2)
C19 C20 C21 C16 1.7(3)
C19 C20 C21 C28 -175.1(2)
C17 C16 C21 C20 -4.3(3)
C15 C16 C21 C20 178.24(19)
C17 C16 C21 C28 172.42(19)
C15 C16 C21 C28 -5.1(3)
C18 C17 C22 C23 40.1(3)
C16 C17 C22 C23 -143.5(2)
C18 C17 C22 C24 -83.8(2)
C16 C17 C22 C24 92.5(2)
C18 C19 C25 C27 112.8(2)
C20 C19 C25 C27 -65.4(3)
C18 C19 C25 C26 -122.7(2)
C20 C19 C25 C26 59.0(3)
C20 C21 C28 C29 -42.7(3)
C16 C21 C28 C29 140.6(2)
C20 C21 C28 C30 79.4(2)
C16 C21 C28 C30 -97.3(2)
C40 P2 C31 C37 46.80(19)
C35 P2 C31 C37 154.28(17)
P1 P2 C31 C37 87.22(17)
C40 P2 C31 C36 161.96(17)
C35 P2 C31 C36 -90.55(18)
P1 P2 C31 C36 -157.61(18)
C40 P2 C31 C32 -76.7(2)
C35 P2 C31 C32 30.8(2)
P1 P2 C31 C32 -36.23(17)
C37 C31 C32 C33 -168.0(2)
C36 C31 C32 C33 75.4(3)
P2 C31 C32 C33 -44.0(3)
C31 C32 C33 C34 59.3(3)
C32 C33 C34 C35 -65.5(3)
C33 C34 C35 C39 175.9(2)
C33 C34 C35 C38 -66.5(3)
C33 C34 C35 P2 55.0(3)
C40 P2 C35 C39 -48.14(19)
C31 P2 C35 C39 -157.98(17)
P1 P2 C35 C39 -89.48(17)
C40 P2 C35 C34 73.93(18)
C31 P2 C35 C34 -35.91(19)
P1 P2 C35 C34 32.59(15)
C40 P2 C35 C38 -162.85(16)
C31 P2 C35 C38 87.31(18)
P1 P2 C35 C38 155.81(17)
C35 P2 C40 C41 -68.5(2)
C31 P2 C40 C41 38.9(2)
P1 P2 C40 C41 -14.44(14)
C35 P2 C40 C45 113.71(17)
C31 P2 C40 C45 -138.88(17)
P1 P2 C40 C45 167.7(2)
C45 C40 C41 C42 1.4(3)
P2 C40 C41 C42 -176.42(18)
C40 C41 C42 C43 -0.6(3)
C41 C42 C43 C44 -0.2(3)
C42 C43 C44 C45 0.2(3)
C43 C44 C45 C40 0.7(3)
C43 C44 C45 C46 -179.6(2)
C41 C40 C45 C44 -1.4(3)
P2 C40 C45 C44 176.56(16)
C41 C40 C45 C46 178.92(19)
P2 C40 C45 C46 -3.1(3)
C44 C45 C46 C51 -99.5(2)
C40 C45 C46 C51 80.2(3)
C44 C45 C46 C47 76.6(3)
C40 C45 C46 C47 -103.8(2)
C51 C46 C47 C48 -3.8(3)
C45 C46 C47 C48 -179.9(2)
C51 C46 C47 C52 171.04(19)
C45 C46 C47 C52 -5.0(3)
C46 C47 C48 C49 2.4(3)
C52 C47 C48 C49 -172.6(2)
C47 C48 C49 C50 0.2(3)
C47 C48 C49 C55 177.1(2)
C48 C49 C50 C51 -1.3(3)
C55 C49 C50 C51 -178.3(2)
C49 C50 C51 C46 -0.1(3)
C49 C50 C51 C58 175.9(2)
C47 C46 C51 C50 2.7(3)
C45 C46 C51 C50 178.81(19)
C47 C46 C51 C58 -173.2(2)
C45 C46 C51 C58 2.9(3)
C48 C47 C52 C54 -45.3(3)
C46 C47 C52 C54 139.8(2)
C48 C47 C52 C53 76.6(2)
C46 C47 C52 C53 -98.2(2)
C50 C49 C55 C57 114.1(2)
C48 C49 C55 C57 -62.8(3)
C50 C49 C55 C56 -122.1(2)
C48 C49 C55 C56 61.1(3)
C50 C51 C58 C59 47.2(3)
C46 C51 C58 C59 -136.9(2)
C50 C51 C58 C60 -77.4(3)
C46 C51 C58 C60 98.5(2)
